data_2217175
loop_
_publ_author_name
'Yao, Yong-Yan'
'Lv, Long'
'Zhang, Jun-Xiang'
'He, Hong-Wu'

_publ_section_title
;
 (<i>E</i>)-Ethyl 4-[4-(diethylamino)styryl]benzoate
;
_journal_coeditor_code LH2575
_journal_issue 1
_journal_name_full 'Acta Crystallographica Section E'
_journal_page_first o259
_journal_page_last o259
_journal_paper_doi 10.1107/S1600536807065610
_journal_volume 64
_journal_year 2008
_chemical_formula_iupac 'C21 H25 N O2'
_chemical_formula_moiety 'C21 H25 N O2'
_chemical_formula_sum 'C21 H25 N O2'
_chemical_formula_weight 323.42
_chemical_name_systematic
;
(<i>E</i>)-Ethyl 4-[4-(diethylamino)styryl]benzoate
;
_space_group_IT_number 33
_symmetry_cell_setting orthorhombic
_symmetry_space_group_name_Hall 'P 2c -2n'
_symmetry_space_group_name_H-M 'P n a 21'
_atom_sites_solution_hydrogens geom
_atom_sites_solution_primary direct
_atom_sites_solution_secondary difmap
_audit_creation_method SHELXL-97
_cell_angle_alpha 90.00
_cell_angle_beta 90.00
_cell_angle_gamma 90.00
_cell_formula_units_Z 4
_cell_length_a 7.8689(11)
_cell_length_b 8.8441(11)
_cell_length_c 26.404(3)
_cell_measurement_reflns_used 1356
_cell_measurement_temperature 292(2)
_cell_measurement_theta_max 26.35
_cell_measurement_theta_min 2.56
_cell_volume 1837.5(4)
_computing_cell_refinement 'SAINT-Plus (Bruker, 2001)'
_computing_data_collection 'SMART (Bruker, 2001)'
_computing_data_reduction 'SAINT-Plus (Bruker, 2001)'
_computing_molecular_graphics 'PLATON (Spek, 2003)'
_computing_publication_material 'SHELXL97 (Sheldrick, 1997)'
_computing_structure_refinement 'SHELXL97 (Sheldrick, 1997)'
_computing_structure_solution 'SHELXS97 (Sheldrick, 1997)'
_diffrn_ambient_temperature 292(2)
_diffrn_measured_fraction_theta_full 1.000
_diffrn_measured_fraction_theta_max 1.000
_diffrn_measurement_device_type 'Bruker SMART CCD'
_diffrn_measurement_method '\f and \w scans'
_diffrn_radiation_monochromator graphite
_diffrn_radiation_source 'fine-focus sealed tube'
_diffrn_radiation_type MoK\a
_diffrn_radiation_wavelength 0.71073
_diffrn_reflns_av_R_equivalents 0.1207
_diffrn_reflns_av_sigmaI/netI 0.0724
_diffrn_reflns_limit_h_max 8
_diffrn_reflns_limit_h_min -10
_diffrn_reflns_limit_k_max 9
_diffrn_reflns_limit_k_min -11
_diffrn_reflns_limit_l_max 33
_diffrn_reflns_limit_l_min -33
_diffrn_reflns_number 10027
_diffrn_reflns_theta_full 26.98
_diffrn_reflns_theta_max 26.98
_diffrn_reflns_theta_min 2.43
_exptl_absorpt_coefficient_mu 0.074
_exptl_absorpt_correction_type none
_exptl_crystal_colour orange
_exptl_crystal_density_diffrn 1.169
_exptl_crystal_density_method 'not measured'
_exptl_crystal_description prism
_exptl_crystal_F_000 696
_exptl_crystal_size_max 0.25
_exptl_crystal_size_mid 0.20
_exptl_crystal_size_min 0.18
_refine_diff_density_max 0.149
_refine_diff_density_min -0.141
_refine_ls_extinction_coef 0.0030(12)
_refine_ls_extinction_expression Fc^*^=kFc[1+0.001xFc^2^\l^3^/sin(2\q)]^-1/4^
_refine_ls_extinction_method 'SHELXL97 (Sheldrick, 1997)'
_refine_ls_goodness_of_fit_ref 0.879
_refine_ls_hydrogen_treatment constr
_refine_ls_matrix_type full
_refine_ls_number_parameters 261
_refine_ls_number_reflns 2043
_refine_ls_number_restraints 6
_refine_ls_restrained_S_all 0.877
_refine_ls_R_factor_all 0.0852
_refine_ls_R_factor_gt 0.0440
_refine_ls_shift/su_max 0.001
_refine_ls_shift/su_mean 0.000
_refine_ls_structure_factor_coef Fsqd
_refine_ls_weighting_details 'calc w=1/[\s^2^(Fo^2^)+(0.0476P)^2^] where P=(Fo^2^+2Fc^2^)/3'
_refine_ls_weighting_scheme calc
_refine_ls_wR_factor_gt 0.0976
_refine_ls_wR_factor_ref 0.1120
_reflns_number_gt 1118
_reflns_number_total 2043
_reflns_threshold_expression I>2\s(I)
_cod_data_source_file lh2575.cif
_cod_data_source_block I
_cod_depositor_comments
;
The following automatic conversions were performed:
'_symmetry_cell_setting' value 'Orthorhombic' changed to 'orthorhombic'
according to '/home/saulius/struct/CIF-dictionaries/cif_core.dic'
dictionary named 'cif_core.dic' version 2.4.1 from 2010-06-29.

Automatic conversion script
Id: cif_fix_enum 1527 2010-12-29 10:47:43Z saulius 

The following automatic conversions were performed:

'_symmetry_cell_setting' value 'Orthorhombic' changed to
'orthorhombic' according to
/home/saulius/struct/CIF-dictionaries/cif_core.dic dictionary named
'cif_core.dic' version 2.4.1 from 2010-06-29.

Automatic conversion script
Id: cif_fix_values 1715 2011-07-08 13:25:40Z adriana 
;
_cod_original_cell_volume 1837.6(4)
_cod_database_code 2217175
_cod_database_fobs_code 2217175

loop_
_symmetry_equiv_pos_as_xyz
'x, y, z'
'-x, -y, z+1/2'
'x+1/2, -y+1/2, z'
'-x+1/2, y+1/2, z+1/2'

loop_
_atom_site_type_symbol
_atom_site_label
_atom_site_fract_x
_atom_site_fract_y
_atom_site_fract_z
_atom_site_U_iso_or_equiv
_atom_site_adp_type
_atom_site_calc_flag
_atom_site_refinement_flags
_atom_site_occupancy
_atom_site_disorder_assembly
_atom_site_disorder_group
C C1 0.3128(5) -0.0493(5) 0.53178(16) 0.0725(10) Uani d . 1 . .
C C2 0.4421(5) -0.0245(4) 0.49197(13) 0.0623(9) Uani d . 1 A .
C C3 0.4259(5) 0.0791(4) 0.45313(14) 0.0757(10) Uani d . 1 . .
H H3 0.3282 0.1378 0.4508 0.091 Uiso calc R 1 A .
C C4 0.5536(5) 0.0961(4) 0.41782(14) 0.0755(11) Uani d . 1 A .
H H4 0.5395 0.1659 0.3918 0.091 Uiso calc R 1 . .
C C5 0.7031(4) 0.0120(4) 0.41986(13) 0.0600(8) Uani d . 1 . .
C C6 0.7157(5) -0.0933(4) 0.45886(14) 0.0700(10) Uani d . 1 A .
H H6 0.8119 -0.1540 0.4611 0.084 Uiso calc R 1 . .
C C7 0.5887(5) -0.1088(4) 0.49398(14) 0.0716(10) Uani d . 1 . .
H H7 0.6022 -0.1786 0.5200 0.086 Uiso calc R 1 A .
C C8 0.8356(5) 0.0350(4) 0.38217(13) 0.0636(9) Uani d . 1 A .
H H8 0.8129 0.1074 0.3575 0.076 Uiso calc R 1 . .
C C9 0.9833(5) -0.0335(4) 0.37851(14) 0.0652(9) Uani d . 1 . .
H H9 1.0058 -0.1062 0.4031 0.078 Uiso calc R 1 A .
C C10 1.1164(4) -0.0102(4) 0.34089(13) 0.0576(8) Uani d . 1 A .
C C11 1.1104(4) 0.0989(3) 0.30381(14) 0.0613(9) Uani d . 1 . .
H H11 1.0181 0.1646 0.3031 0.074 Uiso calc R 1 A .
C C12 1.2348(4) 0.1150(4) 0.26768(13) 0.0639(9) Uani d . 1 A .
H H12 1.2244 0.1901 0.2432 0.077 Uiso calc R 1 . .
C C13 1.3780(4) 0.0193(4) 0.26715(13) 0.0598(9) Uani d . 1 . .
C C14 1.3851(5) -0.0887(4) 0.30509(15) 0.0700(9) Uani d . 1 A .
H H14 1.4784 -0.1531 0.3067 0.084 Uiso calc R 1 . .
C C15 1.2587(5) -0.1030(4) 0.34012(14) 0.0678(9) Uani d . 1 . .
H H15 1.2683 -0.1782 0.3646 0.081 Uiso calc R 1 A .
O O2 0.1775(4) 0.0376(3) 0.52482(12) 0.1001(9) Uani d P 0.663(19) A 1
C C16 0.0545(15) 0.0316(14) 0.5682(5) 0.076(3) Uani d PD 0.663(19) A 1
H H16A -0.0044 -0.0648 0.5691 0.091 Uiso calc PR 0.663(19) A 1
H H16B 0.1127 0.0462 0.6002 0.091 Uiso calc PR 0.663(19) A 1
C C17 -0.0668(12) 0.1578(11) 0.5583(5) 0.091(4) Uani d PD 0.663(19) A 1
H H17A -0.0072 0.2524 0.5597 0.137 Uiso calc PR 0.663(19) A 1
H H17B -0.1548 0.1569 0.5835 0.137 Uiso calc PR 0.663(19) A 1
H H17C -0.1164 0.1453 0.5254 0.137 Uiso calc PR 0.663(19) A 1
O O2' 0.1775(4) 0.0376(3) 0.52482(12) 0.1001(9) Uani d P 0.337(19) A 2
C C16' 0.009(5) 0.025(4) 0.5492(11) 0.107(10) Uani d PD 0.337(19) A 2
H H16C -0.0081 -0.0725 0.5651 0.128 Uiso calc PR 0.337(19) A 2
H H16D -0.0833 0.0452 0.5257 0.128 Uiso calc PR 0.337(19) A 2
C C17' 0.029(5) 0.149(4) 0.5871(11) 0.153(12) Uani d PD 0.337(19) A 2
H H17D 0.1412 0.1442 0.6015 0.230 Uiso calc PR 0.337(19) A 2
H H17E -0.0537 0.1371 0.6135 0.230 Uiso calc PR 0.337(19) A 2
H H17F 0.0135 0.2448 0.5708 0.230 Uiso calc PR 0.337(19) A 2
C C18 1.4744(5) 0.1303(4) 0.18598(12) 0.0739(10) Uani d D 1 . .
H H18A 1.5819 0.1448 0.1687 0.089 Uiso calc R 1 A 1
H H18B 1.4349 0.2289 0.1970 0.089 Uiso calc R 1 A 1
C C19 1.3479(5) 0.0668(5) 0.14881(15) 0.0886(11) Uani d . 1 A .
H H19A 1.3934 -0.0232 0.1337 0.133 Uiso calc R 1 . .
H H19B 1.3255 0.1403 0.1229 0.133 Uiso calc R 1 . .
H H19C 1.2441 0.0429 0.1662 0.133 Uiso calc R 1 . .
N N1 1.5034(4) 0.0366(3) 0.23066(12) 0.0738(9) Uani d PD 0.811(11) A 1
C C20 1.6626(7) -0.0480(8) 0.2327(3) 0.0763(19) Uani d PD 0.811(11) A 1
H H20A 1.6920 -0.0665 0.2679 0.092 Uiso calc PR 0.811(11) A 1
H H20B 1.7525 0.0126 0.2179 0.092 Uiso calc PR 0.811(11) A 1
C C21 1.6527(8) -0.1943(8) 0.2057(3) 0.110(2) Uani d PD 0.811(11) A 1
H H21A 1.5812 -0.2625 0.2243 0.166 Uiso calc PR 0.811(11) A 1
H H21B 1.7645 -0.2368 0.2027 0.166 Uiso calc PR 0.811(11) A 1
H H21C 1.6059 -0.1785 0.1725 0.166 Uiso calc PR 0.811(11) A 1
N N1' 1.5034(4) 0.0366(3) 0.23066(12) 0.0738(9) Uani d P 0.189(11) A 2
C C20' 1.599(3) -0.1001(14) 0.2184(12) 0.083(10) Uani d PD 0.189(11) A 2
H H20C 1.5948 -0.1209 0.1823 0.100 Uiso calc PR 0.189(11) A 2
H H20D 1.5548 -0.1867 0.2366 0.100 Uiso calc PR 0.189(11) A 2
C C21' 1.775(4) -0.065(3) 0.2346(19) 0.113(19) Uani d PD 0.189(11) A 2
H H21D 1.7960 0.0410 0.2307 0.170 Uiso calc PR 0.189(11) A 2
H H21E 1.8538 -0.1212 0.2141 0.170 Uiso calc PR 0.189(11) A 2
H H21F 1.7893 -0.0932 0.2695 0.170 Uiso calc PR 0.189(11) A 2
O O1 0.3244(3) -0.1352(3) 0.56591(12) 0.0978(9) Uani d . 1 A .

loop_
_atom_site_aniso_label
_atom_site_aniso_U_11
_atom_site_aniso_U_22
_atom_site_aniso_U_33
_atom_site_aniso_U_12
_atom_site_aniso_U_13
_atom_site_aniso_U_23
C1 0.064(3) 0.076(2) 0.078(3) -0.010(2) -0.002(2) -0.003(2)
C2 0.061(2) 0.063(2) 0.063(2) -0.0091(17) -0.0039(18) 0.0026(18)
C3 0.065(3) 0.087(2) 0.075(3) 0.014(2) 0.010(2) 0.005(2)
C4 0.081(3) 0.081(2) 0.065(2) 0.0169(19) 0.006(2) 0.0128(19)
C5 0.069(2) 0.0576(18) 0.053(2) -0.0048(16) -0.0036(19) -0.0054(16)
C6 0.060(2) 0.078(2) 0.072(2) 0.0067(17) 0.001(2) 0.009(2)
C7 0.071(3) 0.073(2) 0.071(2) 0.0006(19) 0.002(2) 0.0177(18)
C8 0.072(3) 0.0589(19) 0.059(2) -0.0024(18) 0.0006(18) 0.0005(16)
C9 0.067(2) 0.062(2) 0.066(2) -0.0011(18) -0.0025(19) 0.0040(18)
C10 0.059(2) 0.057(2) 0.057(2) 0.0024(16) -0.0021(18) -0.0014(16)
C11 0.065(2) 0.056(2) 0.063(2) 0.0083(16) 0.0024(19) 0.0015(18)
C12 0.068(2) 0.059(2) 0.065(2) 0.0102(16) 0.0009(19) 0.0066(17)
C13 0.061(2) 0.0586(19) 0.059(2) 0.0038(17) -0.0026(19) -0.0067(17)
C14 0.065(2) 0.073(2) 0.071(2) 0.0174(18) -0.009(2) 0.007(2)
C15 0.074(2) 0.066(2) 0.063(2) 0.0069(18) -0.003(2) 0.0139(18)
O2 0.080(2) 0.109(2) 0.111(2) 0.0086(16) 0.0270(18) 0.0163(19)
C16 0.066(6) 0.091(7) 0.071(8) -0.006(4) 0.011(5) -0.001(6)
C17 0.083(6) 0.080(5) 0.110(7) 0.008(4) 0.036(5) 0.004(4)
O2' 0.080(2) 0.109(2) 0.111(2) 0.0086(16) 0.0270(18) 0.0163(19)
C16' 0.11(2) 0.145(19) 0.070(16) -0.042(15) 0.007(11) -0.034(13)
C17' 0.15(3) 0.18(2) 0.13(2) -0.044(19) 0.050(18) -0.067(18)
C18 0.071(2) 0.080(2) 0.071(2) -0.0031(18) 0.007(2) 0.005(2)
C19 0.088(3) 0.100(3) 0.078(2) 0.000(2) -0.004(2) 0.005(2)
N1 0.070(2) 0.082(2) 0.0688(19) 0.0183(16) 0.0061(17) 0.0071(17)
C20 0.050(5) 0.090(5) 0.090(4) 0.003(3) 0.002(3) 0.002(3)
C21 0.092(4) 0.113(5) 0.126(5) 0.035(4) -0.013(4) -0.026(4)
N1' 0.070(2) 0.082(2) 0.0688(19) 0.0183(16) 0.0061(17) 0.0071(17)
C20' 0.071(17) 0.062(19) 0.12(2) -0.031(12) 0.046(17) -0.037(13)
C21' 0.067(19) 0.09(2) 0.13(6) -0.012(17) -0.03(3) 0.06(2)
O1 0.079(2) 0.120(2) 0.095(2) -0.0136(15) 0.0086(16) 0.0296(19)

loop_
_atom_type_symbol
_atom_type_description
_atom_type_scat_dispersion_real
_atom_type_scat_dispersion_imag
_atom_type_scat_source
C C 0.0033 0.0000 'International Tables Vol C Tables 4.2.6.8 and 6.1.1.4'
H H 0.0000 0.0000 'International Tables Vol C Tables 4.2.6.8 and 6.1.1.4'
N N 0.0061 0.0000 'International Tables Vol C Tables 4.2.6.8 and 6.1.1.4'
O O 0.0106 0.0000 'International Tables Vol C Tables 4.2.6.8 and 6.1.1.4'

loop_
_geom_angle_atom_site_label_1
_geom_angle_atom_site_label_2
_geom_angle_atom_site_label_3
_geom_angle
_geom_angle_publ_flag
O1 C1 O2 122.7(4) no
O1 C1 C2 125.7(4) no
O2 C1 C2 111.6(4) no
C7 C2 C3 117.8(3) no
C7 C2 C1 118.0(3) no
C3 C2 C1 124.2(4) no
C4 C3 C2 120.5(3) no
C4 C3 H3 119.8 no
C2 C3 H3 119.8 no
C3 C4 C5 122.1(3) no
C3 C4 H4 119.0 no
C5 C4 H4 119.0 no
C6 C5 C4 116.5(3) no
C6 C5 C8 123.3(3) no
C4 C5 C8 120.3(3) no
C7 C6 C5 121.1(3) no
C7 C6 H6 119.5 no
C5 C6 H6 119.5 no
C6 C7 C2 122.1(3) no
C6 C7 H7 118.9 no
C2 C7 H7 118.9 no
C9 C8 C5 128.2(3) no
C9 C8 H8 115.9 no
C5 C8 H8 115.9 no
C8 C9 C10 128.3(3) no
C8 C9 H9 115.8 no
C10 C9 H9 115.8 no
C11 C10 C15 115.6(3) no
C11 C10 C9 124.0(3) no
C15 C10 C9 120.4(3) no
C12 C11 C10 122.8(3) no
C12 C11 H11 118.6 no
C10 C11 H11 118.6 no
C11 C12 C13 120.9(3) no
C11 C12 H12 119.5 no
C13 C12 H12 119.5 no
C14 C13 N1 123.3(3) no
C14 C13 C12 116.1(3) no
N1 C13 C12 120.6(3) no
C15 C14 C13 121.6(3) no
C15 C14 H14 119.2 no
C13 C14 H14 119.2 no
C14 C15 C10 122.9(3) no
C14 C15 H15 118.5 no
C10 C15 H15 118.5 no
C1 O2 C16 113.1(4) no
C17 C16 O2 104.6(8) no
C17 C16 H16A 110.8 no
O2 C16 H16A 110.8 no
C17 C16 H16B 110.8 no
O2 C16 H16B 110.8 no
H16A C16 H16B 108.9 no
C17' C16' H16C 112.1 no
C17' C16' H16D 112.2 no
H16C C16' H16D 109.8 no
C16' C17' H17D 109.5 no
C16' C17' H17E 109.5 no
H17D C17' H17E 109.5 no
C16' C17' H17F 109.5 no
H17D C17' H17F 109.5 no
H17E C17' H17F 109.5 no
N1 C18 C19 114.7(3) no
N1 C18 H18A 108.6 no
C19 C18 H18A 108.6 no
N1 C18 H18B 108.6 no
C19 C18 H18B 108.6 no
H18A C18 H18B 107.6 no
C18 C19 H19A 109.5 no
C18 C19 H19B 109.5 no
H19A C19 H19B 109.5 no
C18 C19 H19C 109.5 no
H19A C19 H19C 109.5 no
H19B C19 H19C 109.5 no
C13 N1 C18 120.8(3) no
C13 N1 C20 121.9(3) no
C18 N1 C20 117.1(4) no
N1 C20 C21 112.6(6) no
N1 C20 H20A 109.1 no
C21 C20 H20A 109.1 no
N1 C20 H20B 109.1 no
C21 C20 H20B 109.1 no
H20A C20 H20B 107.8 no
C21' C20' H20C 110.9 no
C21' C20' H20D 110.9 no
H20C C20' H20D 108.9 no
C20' C21' H21D 109.5 no
C20' C21' H21E 109.5 no
H21D C21' H21E 109.5 no
C20' C21' H21F 109.5 no
H21D C21' H21F 109.5 no
H21E C21' H21F 109.5 no

loop_
_geom_bond_atom_site_label_1
_geom_bond_atom_site_label_2
_geom_bond_distance
_geom_bond_publ_flag
C1 O1 1.182(4) no
C1 O2 1.326(4) no
C1 C2 1.479(5) no
C2 C7 1.374(5) no
C2 C3 1.381(5) no
C3 C4 1.379(5) no
C3 H3 0.9300 no
C4 C5 1.393(5) no
C4 H4 0.9300 no
C5 C6 1.392(5) no
C5 C8 1.456(4) no
C6 C7 1.370(5) no
C6 H6 0.9300 no
C7 H7 0.9300 no
C8 C9 1.314(4) no
C8 H8 0.9300 no
C9 C10 1.458(5) no
C9 H9 0.9300 no
C10 C11 1.376(4) no
C10 C15 1.389(5) no
C11 C12 1.374(4) no
C11 H11 0.9300 no
C12 C13 1.409(4) no
C12 H12 0.9300 no
C13 C14 1.386(5) no
C13 N1 1.388(4) no
C14 C15 1.364(5) no
C14 H14 0.9300 no
C15 H15 0.9300 no
O2 C16 1.502(14) no
C16 C17 1.492(8) no
C16 H16A 0.9700 no
C16 H16B 0.9700 no
C17 H17A 0.9600 no
C17 H17B 0.9600 no
C17 H17C 0.9600 no
C16' C17' 1.492(8) no
C16' H16C 0.9700 no
C16' H16D 0.9700 no
C17' H17D 0.9600 no
C17' H17E 0.9600 no
C17' H17F 0.9600 no
C18 N1 1.460(3) no
C18 C19 1.506(5) no
C18 H18A 0.9700 no
C18 H18B 0.9700 no
C19 H19A 0.9600 no
C19 H19B 0.9600 no
C19 H19C 0.9600 no
N1 C20 1.460(4) no
C20 C21 1.480(7) no
C20 H20A 0.9700 no
C20 H20B 0.9700 no
C21 H21A 0.9600 no
C21 H21B 0.9600 no
C21 H21C 0.9600 no
C20' C21' 1.481(7) no
C20' H20C 0.9700 no
C20' H20D 0.9700 no
C21' H21D 0.9600 no
C21' H21E 0.9600 no
C21' H21F 0.9600 no

loop_
_geom_torsion_atom_site_label_1
_geom_torsion_atom_site_label_2
_geom_torsion_atom_site_label_3
_geom_torsion_atom_site_label_4
_geom_torsion
_geom_torsion_publ_flag
O1 C1 C2 C7 0.6(5) no
O2 C1 C2 C7 -179.1(3) no
O1 C1 C2 C3 -178.6(4) no
O2 C1 C2 C3 1.6(5) no
C7 C2 C3 C4 0.0(5) no
C1 C2 C3 C4 179.3(3) no
C2 C3 C4 C5 -0.6(6) no
C3 C4 C5 C6 1.5(5) no
C3 C4 C5 C8 -179.2(3) no
C4 C5 C6 C7 -1.9(5) no
C8 C5 C6 C7 178.8(3) no
C5 C6 C7 C2 1.4(5) no
C3 C2 C7 C6 -0.5(5) no
C1 C2 C7 C6 -179.8(3) no
C6 C5 C8 C9 -0.9(5) no
C4 C5 C8 C9 179.8(3) no
C5 C8 C9 C10 -179.8(3) no
C8 C9 C10 C11 4.4(5) no
C8 C9 C10 C15 -174.1(3) no
C15 C10 C11 C12 0.9(5) no
C9 C10 C11 C12 -177.6(3) no
C10 C11 C12 C13 -0.5(5) no
C11 C12 C13 C14 -0.6(5) no
C11 C12 C13 N1 -179.8(3) no
N1 C13 C14 C15 -179.6(3) no
C12 C13 C14 C15 1.3(5) no
C13 C14 C15 C10 -1.0(6) no
C11 C10 C15 C14 -0.2(5) no
C9 C10 C15 C14 178.4(3) no
O1 C1 O2 C16 8.3(8) no
C2 C1 O2 C16 -172.0(7) no
C1 O2 C16 C17 168.7(10) no
C14 C13 N1 C18 167.6(3) no
C12 C13 N1 C18 -13.4(5) no
C14 C13 N1 C20 -6.7(6) no
C12 C13 N1 C20 172.3(5) no
C19 C18 N1 C13 -69.5(4) no
C19 C18 N1 C20 105.0(5) no
C13 N1 C20 C21 89.9(6) no
C18 N1 C20 C21 -84.6(6) no
